data_1545442
loop_
_publ_author_name
'Kaneda, Kyosuke'
'Naruse, Risa'
'Yamamoto, Syota'

_publ_section_title
;
 2-Aminobenzenesulfonamide-Containing Cyclononyne as Adjustable Click
 Reagent for Strain-Promoted Azide-Alkyne Cycloaddition.
;
_journal_issue 5
_journal_name_full 'Organic letters'
_journal_page_first 1096
_journal_page_last 1099
_journal_paper_doi 10.1021/acs.orglett.7b00123
_journal_volume 19
_journal_year 2017
_chemical_formula_moiety 'C22 H25 N5 O4 S'
_chemical_formula_sum 'C22 H25 N5 O4 S'
_chemical_formula_weight 455.53
_space_group_crystal_system monoclinic
_space_group_IT_number 15
_space_group_name_Hall '-C 2yc'
_space_group_name_H-M_alt 'C 1 2/c 1'
_symmetry_space_group_name_Hall '-C 2yc'
_symmetry_space_group_name_H-M 'C 1 2/c 1'
_atom_sites_solution_hydrogens geom
_atom_sites_solution_primary direct
_atom_sites_solution_secondary difmap
_cell_angle_alpha 90.0000
_cell_angle_beta 105.025(2)
_cell_angle_gamma 90.0000
_cell_formula_units_Z 8
_cell_length_a 20.310(3)
_cell_length_b 9.9126(15)
_cell_length_c 22.301(4)
_cell_measurement_reflns_used 6208
_cell_measurement_temperature 93
_cell_measurement_theta_max 27.49
_cell_measurement_theta_min 3.15
_cell_volume 4336.3(12)
_computing_cell_refinement CrystalClear
_computing_data_collection 'CrystalClear (Rigaku Inc., 2008)'
_computing_data_reduction CrystalClear
_computing_molecular_graphics 'CrystalStructure 4.2'
_computing_publication_material 'CrystalStructure 4.2 (Rigaku, 2015)'
_computing_structure_refinement 'SHELXL97 (Sheldrick, 2008)'
_computing_structure_solution SIR97
_diffrn_ambient_temperature 93
_diffrn_detector_area_resol_mean 7.111
_diffrn_measured_fraction_theta_full 0.984
_diffrn_measured_fraction_theta_max 0.978
_diffrn_measurement_device_type 'Rigaku Saturn724'
_diffrn_measurement_method \w
_diffrn_radiation_type 'Mo K\a'
_diffrn_radiation_wavelength 0.71075
_diffrn_reflns_av_R_equivalents 0.0484
_diffrn_reflns_Laue_measured_fraction_full 0.984
_diffrn_reflns_Laue_measured_fraction_max 0.978
_diffrn_reflns_limit_h_max 26
_diffrn_reflns_limit_h_min -26
_diffrn_reflns_limit_k_max 12
_diffrn_reflns_limit_k_min -12
_diffrn_reflns_limit_l_max 25
_diffrn_reflns_limit_l_min -28
_diffrn_reflns_number 16734
_diffrn_reflns_point_group_measured_fraction_full 0.984
_diffrn_reflns_point_group_measured_fraction_max 0.978
_diffrn_reflns_theta_full 25.242
_diffrn_reflns_theta_max 27.490
_diffrn_reflns_theta_min 3.146
_diffrn_standards_number 0
_exptl_absorpt_coefficient_mu 0.190
_exptl_absorpt_correction_T_max 0.983
_exptl_absorpt_correction_T_min 0.879
_exptl_absorpt_correction_type multi-scan
_exptl_absorpt_process_details 'REQAB (Rigaku, 1998)'
_exptl_crystal_colour colorless
_exptl_crystal_density_diffrn 1.395
_exptl_crystal_density_method 'not measured'
_exptl_crystal_description prism
_exptl_crystal_F_000 1920.00
_exptl_crystal_size_max 0.630
_exptl_crystal_size_mid 0.090
_exptl_crystal_size_min 0.090
_refine_diff_density_max 0.36
_refine_diff_density_min -0.46
_refine_ls_extinction_method none
_refine_ls_goodness_of_fit_ref 1.054
_refine_ls_hydrogen_treatment mixed
_refine_ls_number_parameters 293
_refine_ls_number_reflns 4870
_refine_ls_number_restraints 0
_refine_ls_R_factor_all 0.0478
_refine_ls_R_factor_gt 0.0417
_refine_ls_shift/su_max 0.001
_refine_ls_structure_factor_coef Fsqd
_refine_ls_weighting_details 'w = 1/[\s^2^(Fo^2^)+(0.0537P)^2^+4.0162P] where P=(Fo^2^+2Fc^2^)/3'
_refine_ls_weighting_scheme calc
_refine_ls_wR_factor_gt 0.1032
_refine_ls_wR_factor_ref 0.1084
_reflns_Friedel_coverage 0.000
_reflns_number_gt 4281
_reflns_number_total 4870
_reflns_threshold_expression F^2^>2.0\s(F^2^)
_cod_data_source_file ol7b00123_si_003.cif
_cod_data_source_block v16121002
_cod_original_cell_volume 4336.1(12)
_cod_database_code 1545442
_shelxl_version_number 2013-2

loop_
_space_group_symop_operation_xyz
'x, y, z'
'-x, y, -z+1/2'
'x+1/2, y+1/2, z'
'-x+1/2, y+1/2, -z+1/2'
'-x, -y, -z'
'x, -y, z-1/2'
'-x+1/2, -y+1/2, -z'
'x+1/2, -y+1/2, z-1/2'

loop_
_atom_site_label
_atom_site_type_symbol
_atom_site_fract_x
_atom_site_fract_y
_atom_site_fract_z
_atom_site_U_iso_or_equiv
_atom_site_adp_type
_atom_site_occupancy
_atom_site_site_symmetry_order
_atom_site_calc_flag
_atom_site_refinement_flags_posn
_atom_site_refinement_flags_adp
S32 S 0.85542(2) -0.11545(3) 0.70721(2) 0.01313(11) Uani 1 1 d . .
O28 O 0.91932(5) -0.08940(10) 0.75218(5) 0.0160(2) Uani 1 1 d . .
O29 O 0.79871(5) -0.15716(11) 0.72923(5) 0.0188(2) Uani 1 1 d . .
O30 O 0.83795(5) -0.41993(11) 0.59994(5) 0.0197(2) Uani 1 1 d . .
O31 O 0.76302(5) -0.25635(10) 0.60967(5) 0.0159(2) Uani 1 1 d . .
N23 N 0.87400(6) -0.23588(11) 0.66078(6) 0.0124(2) Uani 1 1 d . .
N24 N 0.94999(6) 0.03690(12) 0.64695(6) 0.0150(3) Uani 1 1 d . .
N25 N 1.02265(6) -0.17183(13) 0.54088(6) 0.0185(3) Uani 1 1 d . .
N26 N 1.02255(7) -0.30469(13) 0.53734(6) 0.0188(3) Uani 1 1 d . .
N27 N 0.99189(6) -0.35131(12) 0.57984(6) 0.0145(2) Uani 1 1 d . .
C1 C 0.83369(7) 0.02431(14) 0.65800(7) 0.0143(3) Uani 1 1 d . .
C2 C 0.88272(7) 0.07908(14) 0.63036(7) 0.0149(3) Uani 1 1 d . .
C3 C 0.86104(8) 0.18357(15) 0.58708(7) 0.0191(3) Uani 1 1 d . .
H3 H 0.8919 0.2208 0.5660 0.023 Uiso 1 1 calc R U
C4 C 0.79516(8) 0.23245(15) 0.57493(8) 0.0232(3) Uani 1 1 d . .
H4 H 0.7819 0.3050 0.5465 0.028 Uiso 1 1 calc R U
C5 C 0.74779(8) 0.17807(16) 0.60331(8) 0.0247(4) Uani 1 1 d . .
H5 H 0.7028 0.2133 0.5944 0.030 Uiso 1 1 calc R U
C6 C 0.76675(8) 0.07241(16) 0.64450(8) 0.0204(3) Uani 1 1 d . .
H6 H 0.7346 0.0328 0.6635 0.024 Uiso 1 1 calc R U
C7 C 0.94528(7) -0.27841(14) 0.66747(7) 0.0128(3) Uani 1 1 d . .
H7A H 0.9486 -0.3766 0.6757 0.015 Uiso 1 1 calc R U
H7B H 0.9747 -0.2325 0.7042 0.015 Uiso 1 1 calc R U
C8 C 0.97283(7) -0.24956(14) 0.61223(7) 0.0128(3) Uani 1 1 d . .
C9 C 0.99282(7) -0.13465(15) 0.58648(7) 0.0149(3) Uani 1 1 d . .
C10 C 0.98974(8) 0.01259(15) 0.60237(7) 0.0179(3) Uani 1 1 d . .
H10A H 1.0367 0.0466 0.6197 0.022 Uiso 1 1 calc R U
H10B H 0.9694 0.0638 0.5639 0.022 Uiso 1 1 calc R U
C11 C 0.82346(7) -0.31504(14) 0.62077(7) 0.0137(3) Uani 1 1 d . .
C12 C 0.69896(7) -0.33524(15) 0.58464(7) 0.0171(3) Uani 1 1 d . .
C13 C 0.64516(8) -0.22780(17) 0.58059(9) 0.0266(4) Uani 1 1 d . .
H13A H 0.6518 -0.1560 0.5525 0.032 Uiso 1 1 calc R U
H13B H 0.6490 -0.1900 0.6220 0.032 Uiso 1 1 calc R U
H13C H 0.5998 -0.2677 0.5647 0.032 Uiso 1 1 calc R U
C14 C 0.69496(8) -0.44352(18) 0.63171(8) 0.0276(4) Uani 1 1 d . .
H14A H 0.7345 -0.5035 0.6377 0.033 Uiso 1 1 calc R U
H14B H 0.6530 -0.4959 0.6165 0.033 Uiso 1 1 calc R U
H14C H 0.6948 -0.4010 0.6713 0.033 Uiso 1 1 calc R U
C15 C 0.69584(8) -0.39349(18) 0.52102(8) 0.0267(4) Uani 1 1 d . .
H15A H 0.7312 -0.4626 0.5248 0.032 Uiso 1 1 calc R U
H15B H 0.7034 -0.3214 0.4935 0.032 Uiso 1 1 calc R U
H15C H 0.6509 -0.4340 0.5037 0.032 Uiso 1 1 calc R U
C16 C 0.99068(7) -0.49612(14) 0.59171(7) 0.0161(3) Uani 1 1 d . .
H16A H 1.0012 -0.5457 0.5568 0.019 Uiso 1 1 calc R U
H16B H 0.9443 -0.5225 0.5938 0.019 Uiso 1 1 calc R U
C17 C 1.04143(7) -0.53596(14) 0.65161(7) 0.0145(3) Uani 1 1 d . .
C18 C 1.09647(7) -0.45501(15) 0.68112(7) 0.0162(3) Uani 1 1 d . .
H18 H 1.1024 -0.3692 0.6643 0.019 Uiso 1 1 calc R U
C19 C 1.14268(8) -0.49903(16) 0.73493(7) 0.0197(3) Uani 1 1 d . .
H19 H 1.1795 -0.4425 0.7552 0.024 Uiso 1 1 calc R U
C20 C 1.13524(8) -0.62534(17) 0.75931(8) 0.0241(3) Uani 1 1 d . .
H20 H 1.1675 -0.6564 0.7956 0.029 Uiso 1 1 calc R U
C21 C 1.08038(9) -0.70573(17) 0.73028(8) 0.0263(4) Uani 1 1 d . .
H21 H 1.0749 -0.7920 0.7469 0.032 Uiso 1 1 calc R U
C22 C 1.03348(8) -0.66116(15) 0.67724(7) 0.0202(3) Uani 1 1 d . .
H22 H 0.9956 -0.7164 0.6582 0.024 Uiso 1 1 calc R U
H33 H 0.9656(10) -0.0064(19) 0.6841(9) 0.023(5) Uiso 1 1 d . .

loop_
_atom_site_aniso_label
_atom_site_aniso_U_11
_atom_site_aniso_U_22
_atom_site_aniso_U_33
_atom_site_aniso_U_23
_atom_site_aniso_U_13
_atom_site_aniso_U_12
S32 0.01366(17) 0.01323(18) 0.01259(19) -0.00151(13) 0.00357(13) 0.00048(12)
O28 0.0169(5) 0.0174(5) 0.0127(5) -0.0018(4) 0.0022(4) 0.0000(4)
O29 0.0183(5) 0.0212(5) 0.0192(6) -0.0022(4) 0.0090(4) -0.0011(4)
O30 0.0159(5) 0.0164(5) 0.0254(6) -0.0069(4) 0.0031(4) 0.0000(4)
O31 0.0124(5) 0.0150(5) 0.0182(6) -0.0029(4) 0.0004(4) 0.0000(4)
N23 0.0109(5) 0.0124(5) 0.0133(6) -0.0016(4) 0.0024(4) 0.0007(4)
N24 0.0166(6) 0.0139(6) 0.0145(6) 0.0014(5) 0.0041(5) 0.0004(4)
N25 0.0219(6) 0.0189(6) 0.0154(7) 0.0009(5) 0.0065(5) 0.0026(5)
N26 0.0241(6) 0.0197(6) 0.0139(6) 0.0014(5) 0.0071(5) 0.0025(5)
N27 0.0164(6) 0.0155(6) 0.0113(6) -0.0004(5) 0.0028(5) 0.0020(4)
C1 0.0166(6) 0.0112(6) 0.0135(7) -0.0022(5) 0.0009(5) 0.0010(5)
C2 0.0185(7) 0.0111(6) 0.0138(7) -0.0040(5) 0.0018(5) -0.0007(5)
C3 0.0258(7) 0.0141(7) 0.0150(8) -0.0013(6) 0.0010(6) -0.0006(6)
C4 0.0303(8) 0.0139(7) 0.0193(8) 0.0002(6) -0.0046(6) 0.0039(6)
C5 0.0208(7) 0.0206(8) 0.0272(9) -0.0042(7) -0.0036(6) 0.0074(6)
C6 0.0177(7) 0.0185(7) 0.0237(8) -0.0049(6) 0.0032(6) 0.0030(6)
C7 0.0118(6) 0.0127(6) 0.0133(7) 0.0008(5) 0.0022(5) 0.0013(5)
C8 0.0115(6) 0.0138(6) 0.0115(7) -0.0011(5) 0.0004(5) 0.0014(5)
C9 0.0146(6) 0.0168(7) 0.0129(7) 0.0010(5) 0.0029(5) 0.0006(5)
C10 0.0213(7) 0.0151(7) 0.0200(8) 0.0009(6) 0.0100(6) -0.0015(5)
C11 0.0135(6) 0.0144(6) 0.0127(7) 0.0015(5) 0.0025(5) -0.0019(5)
C12 0.0110(6) 0.0187(7) 0.0202(8) -0.0024(6) 0.0012(5) -0.0030(5)
C13 0.0143(7) 0.0252(8) 0.0371(10) -0.0039(7) 0.0006(7) 0.0013(6)
C14 0.0182(7) 0.0306(9) 0.0328(10) 0.0078(7) 0.0041(7) -0.0039(6)
C15 0.0210(7) 0.0336(9) 0.0224(9) -0.0086(7) 0.0001(6) -0.0036(7)
C16 0.0206(7) 0.0115(6) 0.0156(7) -0.0023(5) 0.0034(6) 0.0012(5)
C17 0.0151(6) 0.0147(7) 0.0147(7) -0.0018(5) 0.0058(5) 0.0027(5)
C18 0.0177(7) 0.0140(7) 0.0174(7) -0.0002(6) 0.0056(6) 0.0007(5)
C19 0.0174(7) 0.0224(8) 0.0178(8) -0.0039(6) 0.0022(6) 0.0002(6)
C20 0.0239(8) 0.0278(8) 0.0179(8) 0.0048(7) 0.0009(6) 0.0049(6)
C21 0.0304(8) 0.0217(8) 0.0259(9) 0.0092(7) 0.0052(7) -0.0007(6)
C22 0.0216(7) 0.0176(7) 0.0212(8) 0.0002(6) 0.0053(6) -0.0028(6)

loop_
_atom_type_symbol
_atom_type_description
_atom_type_scat_dispersion_real
_atom_type_scat_dispersion_imag
_atom_type_scat_source
C C 0.0033 0.0016
;
International Tables for Crystallography
(Vol. C, Tables 4.2.6.8 and 6.1.1.4)
;
H H 0.0000 0.0000
;
International Tables for Crystallography
(Vol. C, Table 6.1.1.4)
;
N N 0.0061 0.0033
;
International Tables for Crystallography
(Vol. C, Tables 4.2.6.8 and 6.1.1.4)
;
O O 0.0106 0.0060
;
International Tables for Crystallography
(Vol. C, Tables 4.2.6.8 and 6.1.1.4)
;
S S 0.1246 0.1234
;
International Tables for Crystallography
(Vol. C, Tables 4.2.6.8 and 6.1.1.4)
;

loop_
_geom_angle_atom_site_label_1
_geom_angle_atom_site_label_2
_geom_angle_atom_site_label_3
_geom_angle
O29 S32 O28 118.29(6)
O29 S32 N23 109.62(6)
O28 S32 N23 104.44(6)
O29 S32 C1 110.52(7)
O28 S32 C1 109.21(7)
N23 S32 C1 103.62(7)
C11 O31 C12 120.99(11)
C11 N23 C7 115.99(11)
C11 N23 S32 122.70(9)
C7 N23 S32 120.63(9)
C2 N24 C10 123.48(13)
C2 N24 H33 118.1(12)
C10 N24 H33 114.7(12)
N26 N25 C9 108.71(12)
N25 N26 N27 107.14(12)
N26 N27 C8 111.65(12)
N26 N27 C16 119.89(12)
C8 N27 C16 127.92(12)
C6 C1 C2 122.18(14)
C6 C1 S32 118.54(12)
C2 C1 S32 119.16(11)
N24 C2 C3 121.17(13)
N24 C2 C1 121.82(13)
C3 C2 C1 116.95(13)
C4 C3 C2 120.50(15)
C4 C3 H3 119.8
C2 C3 H3 119.8
C3 C4 C5 121.59(15)
C3 C4 H4 119.2
C5 C4 H4 119.2
C6 C5 C4 119.38(14)
C6 C5 H5 120.3
C4 C5 H5 120.3
C5 C6 C1 119.34(15)
C5 C6 H6 120.3
C1 C6 H6 120.3
N23 C7 C8 115.16(11)
N23 C7 H7A 108.5
C8 C7 H7A 108.5
N23 C7 H7B 108.5
C8 C7 H7B 108.5
H7A C7 H7B 107.5
N27 C8 C9 103.68(12)
N27 C8 C7 120.86(12)
C9 C8 C7 134.99(13)
N25 C9 C8 108.80(13)
N25 C9 C10 119.41(13)
C8 C9 C10 131.71(13)
N24 C10 C9 112.67(12)
N24 C10 H10A 109.1
C9 C10 H10A 109.1
N24 C10 H10B 109.1
C9 C10 H10B 109.1
H10A C10 H10B 107.8
O30 C11 O31 127.92(13)
O30 C11 N23 120.87(12)
O31 C11 N23 111.19(12)
O31 C12 C13 101.48(11)
O31 C12 C15 111.67(12)
C13 C12 C15 110.97(14)
O31 C12 C14 107.98(12)
C13 C12 C14 111.84(13)
C15 C12 C14 112.37(14)
C12 C13 H13A 109.5
C12 C13 H13B 109.5
H13A C13 H13B 109.5
C12 C13 H13C 109.5
H13A C13 H13C 109.5
H13B C13 H13C 109.5
C12 C14 H14A 109.5
C12 C14 H14B 109.5
H14A C14 H14B 109.5
C12 C14 H14C 109.5
H14A C14 H14C 109.5
H14B C14 H14C 109.5
C12 C15 H15A 109.5
C12 C15 H15B 109.5
H15A C15 H15B 109.5
C12 C15 H15C 109.5
H15A C15 H15C 109.5
H15B C15 H15C 109.5
N27 C16 C17 112.13(12)
N27 C16 H16A 109.2
C17 C16 H16A 109.2
N27 C16 H16B 109.2
C17 C16 H16B 109.2
H16A C16 H16B 107.9
C22 C17 C18 118.88(14)
C22 C17 C16 118.02(13)
C18 C17 C16 123.07(13)
C19 C18 C17 120.44(14)
C19 C18 H18 119.8
C17 C18 H18 119.8
C18 C19 C20 120.26(14)
C18 C19 H19 119.9
C20 C19 H19 119.9
C21 C20 C19 119.43(15)
C21 C20 H20 120.3
C19 C20 H20 120.3
C22 C21 C20 120.47(15)
C22 C21 H21 119.8
C20 C21 H21 119.8
C21 C22 C17 120.49(15)
C21 C22 H22 119.8
C17 C22 H22 119.8

loop_
_geom_bond_atom_site_label_1
_geom_bond_atom_site_label_2
_geom_bond_distance
S32 O29 1.4254(11)
S32 O28 1.4427(11)
S32 N23 1.6859(12)
S32 C1 1.7514(15)
O30 C11 1.2059(18)
O31 C11 1.3226(16)
O31 C12 1.4964(16)
N23 C11 1.4110(18)
N23 C7 1.4776(16)
N24 C2 1.3843(18)
N24 C10 1.4542(18)
N24 H33 0.91(2)
N25 N26 1.3194(18)
N25 C9 1.3624(18)
N26 N27 1.3437(17)
N27 C8 1.3542(18)
N27 C16 1.4610(18)
C1 C6 1.398(2)
C1 C2 1.409(2)
C2 C3 1.406(2)
C3 C4 1.382(2)
C3 H3 0.9500
C4 C5 1.390(2)
C4 H4 0.9500
C5 C6 1.380(2)
C5 H5 0.9500
C6 H6 0.9500
C7 C8 1.5066(19)
C7 H7A 0.9900
C7 H7B 0.9900
C8 C9 1.383(2)
C9 C10 1.507(2)
C10 H10A 0.9900
C10 H10B 0.9900
C12 C13 1.512(2)
C12 C15 1.518(2)
C12 C14 1.518(2)
C13 H13A 0.9800
C13 H13B 0.9800
C13 H13C 0.9800
C14 H14A 0.9800
C14 H14B 0.9800
C14 H14C 0.9800
C15 H15A 0.9800
C15 H15B 0.9800
C15 H15C 0.9800
C16 C17 1.513(2)
C16 H16A 0.9900
C16 H16B 0.9900
C17 C22 1.393(2)
C17 C18 1.395(2)
C18 C19 1.388(2)
C18 H18 0.9500
C19 C20 1.389(2)
C19 H19 0.9500
C20 C21 1.386(2)
C20 H20 0.9500
C21 C22 1.385(2)
C21 H21 0.9500
C22 H22 0.9500

loop_
_geom_hbond_atom_site_label_D
_geom_hbond_atom_site_label_H
_geom_hbond_atom_site_label_A
_geom_hbond_distance_DA
_geom_hbond_distance_DH
_geom_hbond_distance_HA
_geom_hbond_angle_DHA
_geom_hbond_publ_flag
N24 H33 S32 3.0189(15) 0.913(19) 2.65(2) 104.8(14) no
N24 H33 O28 2.8671(18) 0.913(19) 2.15(2) 135.1(17) no

loop_
_geom_torsion_atom_site_label_1
_geom_torsion_atom_site_label_2
_geom_torsion_atom_site_label_3
_geom_torsion_atom_site_label_4
_geom_torsion
O29 S32 N23 C11 35.52(13)
O28 S32 N23 C11 163.21(11)
C1 S32 N23 C11 -82.46(12)
O29 S32 N23 C7 -134.62(10)
O28 S32 N23 C7 -6.93(12)
C1 S32 N23 C7 107.40(11)
C9 N25 N26 N27 0.89(16)
N25 N26 N27 C8 -1.10(16)
N25 N26 N27 C16 -173.32(12)
O29 S32 C1 C6 -2.65(14)
O28 S32 C1 C6 -134.44(12)
N23 S32 C1 C6 114.71(12)
O29 S32 C1 C2 -178.72(11)
O28 S32 C1 C2 49.49(13)
N23 S32 C1 C2 -61.37(12)
C10 N24 C2 C3 -45.3(2)
C10 N24 C2 C1 137.82(14)
C6 C1 C2 N24 175.73(14)
S32 C1 C2 N24 -8.35(19)
C6 C1 C2 C3 -1.3(2)
S32 C1 C2 C3 174.61(11)
N24 C2 C3 C4 -174.43(14)
C1 C2 C3 C4 2.6(2)
C2 C3 C4 C5 -1.9(2)
C3 C4 C5 C6 -0.2(2)
C4 C5 C6 C1 1.5(2)
C2 C1 C6 C5 -0.8(2)
S32 C1 C6 C5 -176.70(12)
C11 N23 C7 C8 73.26(15)
S32 N23 C7 C8 -115.96(12)
N26 N27 C8 C9 0.83(15)
C16 N27 C8 C9 172.27(13)
N26 N27 C8 C7 -172.50(12)
C16 N27 C8 C7 -1.1(2)
N23 C7 C8 N27 -116.66(14)
N23 C7 C8 C9 72.5(2)
N26 N25 C9 C8 -0.40(16)
N26 N25 C9 C10 176.83(13)
N27 C8 C9 N25 -0.26(15)
C7 C8 C9 N25 171.64(14)
N27 C8 C9 C10 -177.02(15)
C7 C8 C9 C10 -5.1(3)
C2 N24 C10 C9 -98.61(16)
N25 C9 C10 N24 173.70(13)
C8 C9 C10 N24 -9.8(2)
C12 O31 C11 O30 20.0(2)
C12 O31 C11 N23 -161.98(12)
C7 N23 C11 O30 8.88(19)
S32 N23 C11 O30 -161.69(11)
C7 N23 C11 O31 -169.28(11)
S32 N23 C11 O31 20.15(16)
C11 O31 C12 C13 179.47(13)
C11 O31 C12 C15 -62.26(17)
C11 O31 C12 C14 61.76(17)
N26 N27 C16 C17 103.74(15)
C8 N27 C16 C17 -67.09(18)
N27 C16 C17 C22 162.95(13)
N27 C16 C17 C18 -18.86(19)
C22 C17 C18 C19 0.4(2)
C16 C17 C18 C19 -177.82(13)
C17 C18 C19 C20 1.2(2)
C18 C19 C20 C21 -1.5(2)
C19 C20 C21 C22 0.3(3)
C20 C21 C22 C17 1.2(3)
C18 C17 C22 C21 -1.5(2)
C16 C17 C22 C21 176.73(14)
